data_1566848
loop_
_publ_author_name
'Pineda, Leslie W.'
'Ferllini, Natasha'
'Cabezas, Jorge A.'

_publ_section_title
;
 1-(Phenylsulfonyl)-1<i>H</i>-indole-2-carbaldehyde
;
_journal_coeditor_code HB4405
_journal_issue 4
_journal_name_full IUCrData
_journal_page_first x220401
_journal_paper_doi 10.1107/S2414314622004011
_journal_volume 7
_journal_year 2022
_chemical_formula_iupac 'C15 H11 N O3 S'
_chemical_formula_moiety 'C15 H11 N O3 S'
_chemical_formula_sum 'C15 H11 N O3 S'
_chemical_formula_weight 285.31
_chemical_name_systematic
;
1-(Phenylsulfonyl)-1<i>H</i>-indole-2-carbaldehyde
;
_space_group_crystal_system monoclinic
_space_group_IT_number 14
_space_group_name_Hall '-P 2ybc'
_space_group_name_H-M_alt 'P 1 21/c 1'
_atom_sites_solution_hydrogens geom
_atom_sites_solution_primary direct
_atom_sites_solution_secondary difmap
_cell_angle_alpha 90
_cell_angle_beta 105.374(2)
_cell_angle_gamma 90
_cell_formula_units_Z 4
_cell_length_a 12.6886(7)
_cell_length_b 9.2655(6)
_cell_length_c 11.6024(7)
_cell_measurement_reflns_used 3972
_cell_measurement_temperature 273.(2)
_cell_measurement_theta_max 23.7525
_cell_measurement_theta_min 2.7577
_cell_volume 1315.24(14)
_computing_cell_refinement
;
SAINT (Bruker, 2015)
;
_computing_data_collection
;
APEX3 (Bruker, 2015)
;
_computing_data_reduction
;
SAINT (Bruker, 2015)
;
_computing_molecular_graphics
;
Mercury (Macrae <i>et al.</i>,  2020)
;
_computing_publication_material
;
publCIF (Westrip, 2010)
;
_computing_structure_refinement
;
SHELXL2014 (Sheldrick, 2015b)
;
_computing_structure_solution
;
SHELXT (Sheldrick, 2015a)
;
_diffrn_ambient_temperature 273.(2)
_diffrn_detector_area_resol_mean 10.4167
_diffrn_measured_fraction_theta_full 0.999
_diffrn_measured_fraction_theta_max 0.999
_diffrn_measurement_device_type 'Bruker D8 Venture'
_diffrn_measurement_method 'omega scans'
_diffrn_radiation_monochromator mirrors
_diffrn_radiation_type MoK\a
_diffrn_radiation_wavelength 0.71073
_diffrn_reflns_av_R_equivalents 0.0570
_diffrn_reflns_av_unetI/netI 0.0570
_diffrn_reflns_limit_h_max 16
_diffrn_reflns_limit_h_min -16
_diffrn_reflns_limit_k_max 12
_diffrn_reflns_limit_k_min -12
_diffrn_reflns_limit_l_max 14
_diffrn_reflns_limit_l_min -15
_diffrn_reflns_number 18696
_diffrn_reflns_theta_full 27.54
_diffrn_reflns_theta_max 27.54
_diffrn_reflns_theta_min 2.76
_diffrn_source 'Incoatec Microsource'
_exptl_absorpt_coefficient_mu 0.252
_exptl_absorpt_correction_T_max 0.7456
_exptl_absorpt_correction_T_min 0.6897
_exptl_absorpt_correction_type multi-scan
_exptl_absorpt_process_details
;
(SADABS; Bruker, 2015)
;
_exptl_crystal_colour 'clear light yellow'
_exptl_crystal_density_diffrn 1.441
_exptl_crystal_density_method 'not measured'
_exptl_crystal_description Block
_exptl_crystal_F_000 592
_exptl_crystal_size_max 0.200
_exptl_crystal_size_mid 0.150
_exptl_crystal_size_min 0.150
_refine_diff_density_max 0.235
_refine_diff_density_min -0.330
_refine_ls_extinction_method none
_refine_ls_goodness_of_fit_ref 1.010
_refine_ls_hydrogen_treatment constr
_refine_ls_matrix_type full
_refine_ls_number_parameters 181
_refine_ls_number_reflns 3032
_refine_ls_number_restraints 0
_refine_ls_restrained_S_all 1.010
_refine_ls_R_factor_all 0.1055
_refine_ls_R_factor_gt 0.0479
_refine_ls_shift/su_max 0.001
_refine_ls_shift/su_mean 0.000
_refine_ls_structure_factor_coef Fsqd
_refine_ls_weighting_details 'w=1/[\s^2^(Fo^2^)+(0.0529P)^2^+0.1517P] where P=(Fo^2^+2Fc^2^)/3'
_refine_ls_weighting_scheme calc
_refine_ls_wR_factor_gt 0.0975
_refine_ls_wR_factor_ref 0.1136
_reflns_number_gt 1791
_reflns_number_total 3032
_reflns_threshold_expression 'I > 2\s(I)'
_cod_data_source_file hb4405sup1.cif
_cod_data_source_block I
_cod_database_code 1566848

loop_
_space_group_symop_operation_xyz
'x, y, z'
'-x, y+1/2, -z+1/2'
'-x, -y, -z'
'x, -y-1/2, z-1/2'

loop_
_atom_site_type_symbol
_atom_site_label
_atom_site_fract_x
_atom_site_fract_y
_atom_site_fract_z
_atom_site_U_iso_or_equiv
_atom_site_adp_type
_atom_site_calc_flag
_atom_site_occupancy
_atom_site_disorder_assembly
_atom_site_disorder_group
S S1 0.26292(4) 0.67883(6) 0.70277(4) 0.0461(2) Uani d 1 . .
O O1 0.03455(14) 0.88036(19) 0.38393(17) 0.0771(5) Uani d 1 . .
O O2 0.23104(12) 0.82550(16) 0.70663(14) 0.0621(5) Uani d 1 . .
O O3 0.27691(13) 0.58878(18) 0.80466(12) 0.0645(5) Uani d 1 . .
N N1 0.16726(12) 0.60075(18) 0.59334(13) 0.0407(4) Uani d 1 . .
C C1 0.11260(15) 0.6739(2) 0.48512(18) 0.0421(5) Uani d 1 . .
C C2 0.08938(16) 0.5776(2) 0.39588(18) 0.0447(5) Uani d 1 . .
H H2 0.0523 0.5978 0.317 0.054 Uiso calc 1 . .
C C3 0.13005(15) 0.4395(2) 0.44002(17) 0.0400(5) Uani d 1 . .
C C4 0.12749(18) 0.3046(3) 0.3870(2) 0.0537(6) Uani d 1 . .
H H4 0.0946 0.2926 0.3058 0.064 Uiso calc 1 . .
C C5 0.17400(19) 0.1897(3) 0.4559(2) 0.0599(7) Uani d 1 . .
H H5 0.1735 0.0992 0.4211 0.072 Uiso calc 1 . .
C C6 0.2220(2) 0.2070(2) 0.5775(2) 0.0595(6) Uani d 1 . .
H H6 0.2527 0.1272 0.6226 0.071 Uiso calc 1 . .
C C7 0.22548(18) 0.3386(2) 0.63281(19) 0.0519(6) Uani d 1 . .
H H7 0.2578 0.3491 0.7142 0.062 Uiso calc 1 . .
C C8 0.17904(15) 0.4546(2) 0.56285(17) 0.0384(5) Uani d 1 . .
C C9 0.07306(18) 0.8234(3) 0.4781(2) 0.0586(6) Uani d 1 . .
H H9 0.0781 0.8747 0.5483 0.07 Uiso calc 1 . .
C C10 0.39626(19) 0.7687(2) 0.5702(2) 0.0523(6) Uani d 1 . .
H H10 0.3429 0.8375 0.5392 0.063 Uiso calc 1 . .
C C11 0.4910(2) 0.7626(3) 0.5327(2) 0.0670(7) Uani d 1 . .
H H11 0.5014 0.8276 0.4756 0.08 Uiso calc 1 . .
C C12 0.5693(2) 0.6617(3) 0.5788(2) 0.0704(8) Uani d 1 . .
H H12 0.633 0.6591 0.5537 0.084 Uiso calc 1 . .
C C13 0.55456(19) 0.5649(3) 0.6616(2) 0.0672(7) Uani d 1 . .
H H13 0.6078 0.4958 0.692 0.081 Uiso calc 1 . .
C C14 0.46101(18) 0.5694(2) 0.70013(19) 0.0538(6) Uani d 1 . .
H H14 0.451 0.5038 0.7569 0.065 Uiso calc 1 . .
C C15 0.38264(15) 0.6712(2) 0.65436(16) 0.0385(5) Uani d 1 . .

loop_
_atom_site_aniso_label
_atom_site_aniso_U_11
_atom_site_aniso_U_22
_atom_site_aniso_U_33
_atom_site_aniso_U_12
_atom_site_aniso_U_13
_atom_site_aniso_U_23
S1 0.0452(3) 0.0563(4) 0.0376(3) -0.0103(3) 0.0123(2) -0.0122(3)
O1 0.0678(12) 0.0615(11) 0.0899(14) 0.0065(9) -0.0001(10) 0.0109(11)
O2 0.0582(10) 0.0570(11) 0.0721(11) -0.0043(8) 0.0187(8) -0.0292(8)
O3 0.0745(11) 0.0880(13) 0.0322(8) -0.0219(9) 0.0160(7) -0.0020(8)
N1 0.0362(9) 0.0476(11) 0.0390(10) -0.0071(8) 0.0112(8) -0.0081(8)
C1 0.0305(11) 0.0500(13) 0.0459(12) -0.0037(10) 0.0106(9) -0.0006(11)
C2 0.0355(11) 0.0593(14) 0.0388(12) -0.0048(11) 0.0091(9) 0.0004(11)
C3 0.0332(11) 0.0498(14) 0.0384(12) -0.0092(10) 0.0119(9) -0.0058(10)
C4 0.0502(14) 0.0605(16) 0.0506(13) -0.0152(12) 0.0137(11) -0.0164(13)
C5 0.0657(16) 0.0443(14) 0.0737(18) -0.0122(12) 0.0253(14) -0.0141(14)
C6 0.0661(16) 0.0451(15) 0.0672(17) -0.0050(12) 0.0175(13) 0.0078(13)
C7 0.0575(15) 0.0532(15) 0.0433(13) -0.0113(12) 0.0105(11) 0.0025(12)
C8 0.0367(11) 0.0423(13) 0.0392(12) -0.0102(10) 0.0154(9) -0.0040(10)
C9 0.0426(14) 0.0569(16) 0.0715(17) -0.0014(12) 0.0070(12) -0.0052(14)
C10 0.0469(14) 0.0591(15) 0.0485(13) 0.0016(11) 0.0082(11) 0.0058(12)
C11 0.0592(16) 0.0840(19) 0.0619(16) -0.0138(15) 0.0235(13) 0.0115(14)
C12 0.0386(14) 0.102(2) 0.0726(18) -0.0104(15) 0.0182(13) -0.0179(17)
C13 0.0404(14) 0.0761(18) 0.0761(18) 0.0096(13) -0.0004(13) -0.0081(15)
C14 0.0515(14) 0.0565(15) 0.0476(13) -0.0034(12) 0.0028(11) 0.0012(11)
C15 0.0360(11) 0.0449(12) 0.0313(10) -0.0040(10) 0.0029(8) -0.0027(10)

loop_
_atom_type_symbol
_atom_type_description
_atom_type_scat_dispersion_real
_atom_type_scat_dispersion_imag
_atom_type_scat_source
C C 0.0033 0.0016 'International Tables Vol C Tables 4.2.6.8 and 6.1.1.4'
H H 0.0000 0.0000 'International Tables Vol C Tables 4.2.6.8 and 6.1.1.4'
N N 0.0061 0.0033 'International Tables Vol C Tables 4.2.6.8 and 6.1.1.4'
O O 0.0106 0.0060 'International Tables Vol C Tables 4.2.6.8 and 6.1.1.4'
S S 0.1246 0.1234 'International Tables Vol C Tables 4.2.6.8 and 6.1.1.4'

loop_
_geom_angle_atom_site_label_1
_geom_angle_atom_site_label_2
_geom_angle_atom_site_label_3
_geom_angle_site_symmetry_1
_geom_angle_site_symmetry_3
_geom_angle
_geom_angle_publ_flag
O3 S1 O2 . . 120.63(10) n
O3 S1 N1 . . 106.48(9) n
O2 S1 N1 . . 106.40(9) n
O3 S1 C15 . . 108.37(10) n
O2 S1 C15 . . 109.04(10) n
N1 S1 C15 . . 104.80(8) n
C8 N1 C1 . . 106.96(15) n
C8 N1 S1 . . 119.99(13) n
C1 N1 S1 . . 123.09(14) n
C2 C1 N1 . . 108.53(18) ?
C2 C1 C9 . . 125.7(2) ?
N1 C1 C9 . . 125.00(19) ?
C1 C2 C3 . . 109.67(18) ?
C1 C2 H2 . . 125.2 ?
C3 C2 H2 . . 125.2 ?
C4 C3 C8 . . 119.5(2) ?
C4 C3 C2 . . 133.3(2) ?
C8 C3 C2 . . 107.27(18) ?
C5 C4 C3 . . 119.0(2) ?
C5 C4 H4 . . 120.5 ?
C3 C4 H4 . . 120.5 ?
C4 C5 C6 . . 120.6(2) ?
C4 C5 H5 . . 119.7 ?
C6 C5 H5 . . 119.7 ?
C7 C6 C5 . . 121.9(2) ?
C7 C6 H6 . . 119.1 ?
C5 C6 H6 . . 119.1 ?
C6 C7 C8 . . 117.4(2) ?
C6 C7 H7 . . 121.3 ?
C8 C7 H7 . . 121.3 ?
C7 C8 C3 . . 121.63(19) ?
C7 C8 N1 . . 130.82(18) ?
C3 C8 N1 . . 107.53(17) ?
O1 C9 C1 . . 121.2(2) ?
O1 C9 H9 . . 119.4 ?
C1 C9 H9 . . 119.4 ?
C15 C10 C11 . . 118.7(2) ?
C15 C10 H10 . . 120.7 ?
C11 C10 H10 . . 120.7 ?
C12 C11 C10 . . 120.5(2) ?
C12 C11 H11 . . 119.8 ?
C10 C11 H11 . . 119.8 ?
C13 C12 C11 . . 120.4(2) ?
C13 C12 H12 . . 119.8 ?
C11 C12 H12 . . 119.8 ?
C12 C13 C14 . . 120.0(2) ?
C12 C13 H13 . . 120.0 ?
C14 C13 H13 . . 120.0 ?
C15 C14 C13 . . 119.6(2) ?
C15 C14 H14 . . 120.2 ?
C13 C14 H14 . . 120.2 ?
C14 C15 C10 . . 120.8(2) ?
C14 C15 S1 . . 120.28(17) ?
C10 C15 S1 . . 118.89(16) ?

loop_
_geom_bond_atom_site_label_1
_geom_bond_atom_site_label_2
_geom_bond_site_symmetry_2
_geom_bond_distance
_geom_bond_publ_flag
S1 O3 . 1.4191(15) n
S1 O2 . 1.4220(16) n
S1 N1 . 1.6708(16) n
S1 C15 . 1.755(2) n
O1 C9 . 1.195(3) ?
N1 C8 . 1.417(2) ?
N1 C1 . 1.434(2) ?
C1 C2 . 1.339(3) ?
C1 C9 . 1.468(3) ?
C2 C3 . 1.423(3) ?
C2 H2 . 0.93 ?
C3 C4 . 1.390(3) ?
C3 C8 . 1.403(3) ?
C4 C5 . 1.367(3) ?
C4 H4 . 0.93 ?
C5 C6 . 1.390(3) ?
C5 H5 . 0.93 ?
C6 C7 . 1.373(3) ?
C6 H6 . 0.93 ?
C7 C8 . 1.382(3) ?
C7 H7 . 0.93 ?
C9 H9 . 0.93 ?
C10 C15 . 1.375(3) ?
C10 C11 . 1.384(3) ?
C10 H10 . 0.93 ?
C11 C12 . 1.366(4) ?
C11 H11 . 0.93 ?
C12 C13 . 1.362(3) ?
C12 H12 . 0.93 ?
C13 C14 . 1.376(3) ?
C13 H13 . 0.93 ?
C14 C15 . 1.371(3) ?
C14 H14 . 0.93 ?

loop_
_geom_hbond_atom_site_label_D
_geom_hbond_atom_site_label_H
_geom_hbond_atom_site_label_A
_geom_hbond_site_symmetry_A
_geom_hbond_distance_DH
_geom_hbond_distance_HA
_geom_hbond_distance_DA
_geom_hbond_angle_DHA
_geom_hbond_publ_flag
C7 H7 O3 . 0.93 2.44 3.014(3) 120 y
C9 H9 O2 . 0.93 2.34 2.869(3) 116 y
C4 H4 O1 2_545 0.93 2.51 3.343(3) 150 y
C12 H12 Cg2 3_666 0.93 2.71 3.638(3) 174 y

loop_
_geom_torsion_atom_site_label_1
_geom_torsion_atom_site_label_2
_geom_torsion_atom_site_label_3
_geom_torsion_atom_site_label_4
_geom_torsion_site_symmetry_1
_geom_torsion_site_symmetry_2
_geom_torsion_site_symmetry_3
_geom_torsion_site_symmetry_4
_geom_torsion
_geom_torsion_publ_flag
O3 S1 N1 C8 . . . . -53.53(16) ?
O2 S1 N1 C8 . . . . 176.62(14) ?
C15 S1 N1 C8 . . . . 61.18(16) ?
O3 S1 N1 C1 . . . . 165.38(15) ?
O2 S1 N1 C1 . . . . 35.52(17) ?
C15 S1 N1 C1 . . . . -79.91(16) ?
C8 N1 C1 C2 . . . . 2.0(2) ?
S1 N1 C1 C2 . . . . 147.38(14) ?
C8 N1 C1 C9 . . . . 172.76(18) ?
S1 N1 C1 C9 . . . . -41.9(3) ?
N1 C1 C2 C3 . . . . -1.7(2) ?
C9 C1 C2 C3 . . . . -172.36(19) ?
C1 C2 C3 C4 . . . . 179.4(2) ?
C1 C2 C3 C8 . . . . 0.7(2) ?
C8 C3 C4 C5 . . . . -0.7(3) ?
C2 C3 C4 C5 . . . . -179.1(2) ?
C3 C4 C5 C6 . . . . 0.7(3) ?
C4 C5 C6 C7 . . . . -0.4(4) ?
C5 C6 C7 C8 . . . . 0.0(3) ?
C6 C7 C8 C3 . . . . 0.1(3) ?
C6 C7 C8 N1 . . . . 178.25(19) ?
C4 C3 C8 C7 . . . . 0.3(3) ?
C2 C3 C8 C7 . . . . 179.11(18) ?
C4 C3 C8 N1 . . . . -178.29(17) ?
C2 C3 C8 N1 . . . . 0.5(2) ?
C1 N1 C8 C7 . . . . -179.9(2) ?
S1 N1 C8 C7 . . . . 33.4(3) ?
C1 N1 C8 C3 . . . . -1.55(19) ?
S1 N1 C8 C3 . . . . -148.17(13) ?
C2 C1 C9 O1 . . . . -15.8(3) ?
N1 C1 C9 O1 . . . . 175.04(19) ?
C15 C10 C11 C12 . . . . -0.2(4) ?
C10 C11 C12 C13 . . . . 0.7(4) ?
C11 C12 C13 C14 . . . . -0.7(4) ?
C12 C13 C14 C15 . . . . 0.4(4) ?
C13 C14 C15 C10 . . . . 0.1(3) ?
C13 C14 C15 S1 . . . . -179.84(17) ?
C11 C10 C15 C14 . . . . -0.2(3) ?
C11 C10 C15 S1 . . . . 179.77(17) ?
O3 S1 C15 C14 . . . . 11.35(19) ?
O2 S1 C15 C14 . . . . 144.39(17) ?
N1 S1 C15 C14 . . . . -102.03(17) ?
O3 S1 C15 C10 . . . . -168.59(16) ?
O2 S1 C15 C10 . . . . -35.55(19) ?
N1 S1 C15 C10 . . . . 78.03(18) ?

_cod_database_fobs_code 1566848
